data_4344742
loop_
_publ_author_name
'Krap, Cristina P.'
'Newby, Ruth'
'Dhakshinamoorthy, Amarajothi'
'Garc\'ia, Hermenegildo'
'Cebula, Izabela'
'Easun, Timothy L.'
'Savage, Mathew'
'Eyley, Jennifer E.'
'Gao, Shan'
'Blake, Alexander J.'
'Lewis, William'
'Beton, Peter H.'
'Warren, Mark R.'
'Allan, David R.'
'Frogley, Mark D.'
'Tang, Chiu C.'
'Cinque, Gianfelice'
'Yang, Sihai'
'Schr\"oder, Martin'

_publ_section_title
;
 Enhancement of CO2 Adsorption and Catalytic Properties by Fe-Doping of
 [Ga2(OH)2(L)] (H4L = Biphenyl-3,3',5,5'-tetracarboxylic Acid),
 MFM-300(Ga2).
;
_journal_issue 3
_journal_name_full 'Inorganic chemistry'
_journal_page_first 1076
_journal_page_last 1088
_journal_paper_doi 10.1021/acs.inorgchem.5b02108
_journal_volume 55
_journal_year 2016
_chemical_absolute_configuration ad
_chemical_formula_moiety '0.25(C64 H32 Ga8 O40), 2(O2), 0.78(C6 H14 N2 O2)'
_chemical_formula_sum 'C20.65 H18.85 Ga2 N1.55 O15.55'
_chemical_formula_weight 677.00
_chemical_name_common 'MFM-300 (Ga2) Original'
_space_group_crystal_system tetragonal
_space_group_IT_number 98
_space_group_name_Hall 'I 4bw 2bw'
_space_group_name_H-M_alt 'I 41 2 2'
_symmetry_space_group_name_Hall 'I 4bw 2bw'
_symmetry_space_group_name_H-M 'I 41 2 2'
_atom_sites_solution_hydrogens mixed
_atom_sites_solution_primary direct
_atom_sites_solution_secondary difmap
_audit_creation_date 2015-11-06
_audit_creation_method
;
Olex2 1.2
(compiled 2015.01.26 svn.r3151 for OlexSys, GUI svn.r4998)
;
_cell_angle_alpha 90.00
_cell_angle_beta 90.00
_cell_angle_gamma 90.00
_cell_formula_units_Z 4
_cell_length_a 15.1675(9)
_cell_length_b 15.1675(9)
_cell_length_c 11.9197(15)
_cell_measurement_reflns_used 2336
_cell_measurement_temperature 293(2)
_cell_measurement_theta_max 26.6
_cell_measurement_theta_min 2.1
_cell_volume 2742.2(4)
_computing_cell_refinement 'Rigaku CrystalClear'
_computing_data_collection 'Rigaku CrystalClear'
_computing_data_reduction 'Rigaku CrystalClear'
_computing_molecular_graphics 'Bruker SHELXTL'
_computing_publication_material 'enCIFer (Allen et al., 2004); PLATON (Spek, 2009)'
_computing_structure_refinement 'SHELXL-97 (Sheldrick, 2008)'
_computing_structure_solution 'SHELXS-97 (Sheldrick, 2008)'
_diffrn_ambient_temperature 293(2)
_diffrn_detector_area_resol_mean 28.5714
_diffrn_measured_fraction_theta_full 0.974
_diffrn_measured_fraction_theta_max 0.974
_diffrn_measurement_device_type 'Rigaku Saturn 724+ detector on Crystal Logic diffractometer'
_diffrn_measurement_method '\w scans'
_diffrn_radiation_monochromator 'silicon double crystal'
_diffrn_radiation_type synchrotron
_diffrn_radiation_wavelength 0.6889
_diffrn_reflns_av_R_equivalents 0.0624
_diffrn_reflns_av_unetI/netI 0.0845
_diffrn_reflns_laue_measured_fraction_full 0.974
_diffrn_reflns_laue_measured_fraction_max 0.974
_diffrn_reflns_limit_h_max 6
_diffrn_reflns_limit_h_min -17
_diffrn_reflns_limit_k_max 16
_diffrn_reflns_limit_k_min -13
_diffrn_reflns_limit_l_max 13
_diffrn_reflns_limit_l_min -7
_diffrn_reflns_number 3244
_diffrn_reflns_point_group_measured_fraction_full 0.980
_diffrn_reflns_point_group_measured_fraction_max 0.980
_diffrn_reflns_theta_full 23.594
_diffrn_reflns_theta_max 23.594
_diffrn_reflns_theta_min 3.791
_diffrn_source 'Diamond beamline I19'
_diffrn_standards_decay_% 0
_diffrn_standards_number 0
_exptl_absorpt_coefficient_mu 2.041
_exptl_absorpt_correction_T_max 1.000
_exptl_absorpt_correction_T_min 0.189
_exptl_absorpt_correction_type multi-scan
_exptl_absorpt_process_details 'Jacobson, R. (1998). Private communication'
_exptl_crystal_colour colorless
_exptl_crystal_density_diffrn 1.668
_exptl_crystal_density_method 'not measured'
_exptl_crystal_description block
_exptl_crystal_F_000 1360
_exptl_crystal_size_max 0.05
_exptl_crystal_size_mid 0.05
_exptl_crystal_size_min 0.05
_refine_diff_density_max 0.651
_refine_diff_density_min -0.544
_refine_diff_density_rms 0.101
_refine_ls_abs_structure_details
;
 Refined as an inversion twin.
;
_refine_ls_abs_structure_Flack 0.48(6)
_refine_ls_extinction_method none
_refine_ls_goodness_of_fit_ref 1.059
_refine_ls_hydrogen_treatment constr
_refine_ls_matrix_type full
_refine_ls_number_parameters 93
_refine_ls_number_reflns 1117
_refine_ls_number_restraints 3
_refine_ls_restrained_S_all 1.058
_refine_ls_R_factor_all 0.0533
_refine_ls_R_factor_gt 0.0462
_refine_ls_shift/su_max 0.000
_refine_ls_shift/su_mean 0.000
_refine_ls_structure_factor_coef Fsqd
_refine_ls_weighting_details 'w=1/[\s^2^(Fo^2^)+(0.0589P)^2^+0.0568P] where P=(Fo^2^+2Fc^2^)/3'
_refine_ls_weighting_scheme calc
_refine_ls_wR_factor_gt 0.1104
_refine_ls_wR_factor_ref 0.1159
_reflns_Friedel_coverage 0.686
_reflns_friedel_fraction_full 0.989
_reflns_friedel_fraction_max 0.989
_reflns_number_gt 1021
_reflns_number_total 1117
_reflns_threshold_expression 'I > 2\s(I)'
_cod_data_source_file ic5b02108_si_002.cif
_cod_data_source_block MFM-300_Ga2_Original
_cod_depositor_comments
;
The following automatic conversions were performed:

'_exptl_absorpt_correction_type' value 'Multi-scan' changed to
'multi-scan' according to
/usr/data/users/saulius/crontab/automatic-downloads/current/ACS/lib/dictionaries/cif_core.dic
dictionary named 'cif_core.dic' version 2.4.2 from 2011-04-26.

Automatic conversion script
Id: cif_fix_values 4268 2015-11-12 08:31:59Z antanas 
;
_cod_database_code 4344742
_shelx_space_group_comment
;
The symmetry employed for this shelxl refinement is uniquely defined
by the following loop, which should always be used as a source of
symmetry information in preference to the above space-group names.
They are only intended as comments.
;
_olex2_refinement_description
;
1. Twinned data refinement
 Scales: 0.52(6) 0.48(6)
2. Fixed Uiso
 At 1.2 times of:
  All C(H) groups, All C(H,H,H) groups, All O(H) groups
3. Restrained distances
 N100-C100 = N100-C101 = N100-C102
 1.53 with sigma of 0.02
4. Others
 Sof(O1WB)=1-FVAR(1)
 Sof(O1WA)=FVAR(1)
 Sof(O100)=Sof(N100)=Sof(C100)=Sof(H100)=Sof(C101)=Sof(H10A)=Sof(H10B)=
 Sof(H10C)=Sof(C102)=Sof(H10D)=Sof(H10E)=Sof(H10F)=0.5*FVAR(3)
5.a Riding coordinates:
 O2(H2), C100(H100), C101(H10A,H10B,H10C), C102(H10D,H10E,H10F)
5.b Aromatic/amide H refined with riding coordinates:
 C2(H2A), C5(H5)
;
_shelx_shelxl_version_number 2014/7
_olex2_submission_special_instructions 'No special instructions were received'

loop_
_space_group_symop_operation_xyz
'x, y, z'
'-x+1/2, -y+1/2, z+1/2'
'-y, x+1/2, z+1/4'
'y+1/2, -x, z+3/4'
'-x+1/2, y, -z+3/4'
'x, -y+1/2, -z+1/4'
'y+1/2, x+1/2, -z+1/2'
'-y, -x, -z'
'x+1/2, y+1/2, z+1/2'
'-x+1, -y+1, z+1'
'-y+1/2, x+1, z+3/4'
'y+1, -x+1/2, z+5/4'
'-x+1, y+1/2, -z+5/4'
'x+1/2, -y+1, -z+3/4'
'y+1, x+1, -z+1'
'-y+1/2, -x+1/2, -z+1/2'

loop_
_atom_site_label
_atom_site_type_symbol
_atom_site_fract_x
_atom_site_fract_y
_atom_site_fract_z
_atom_site_U_iso_or_equiv
_atom_site_adp_type
_atom_site_occupancy
_atom_site_site_symmetry_order
_atom_site_calc_flag
_atom_site_refinement_flags_posn
_atom_site_refinement_flags_adp
_atom_site_refinement_flags_occupancy
_atom_site_disorder_assembly
_atom_site_disorder_group
Ga1 Ga 0.19430(5) 0.19430(5) 0.0000 0.0139(4) Uani 1 2 d S T P . .
O1 O 0.0999(3) 0.2867(3) -0.0015(5) 0.0203(12) Uani 1 1 d . . . . .
O2 O 0.2527(5) 0.2500 0.1250 0.0184(13) Uani 1 2 d S T P . .
H2 H 0.3083 0.2500 0.1250 0.022 Uiso 1 2 d RS T P . .
O3 O 0.1252(4) 0.1199(4) 0.1068(3) 0.0195(11) Uani 1 1 d . . . . .
C2 C 0.0000 0.5000 0.0480(8) 0.028(3) Uani 1 2 d S T P . .
H2A H 0.0000 0.5000 0.1260 0.034 Uiso 1 2 calc RS T P . .
C3 C 0.0921(5) 0.3600(5) 0.0488(6) 0.0182(18) Uani 1 1 d . . . . .
C4 C 0.0408(5) 0.4310(5) -0.0099(8) 0.023(2) Uani 1 1 d . . . . .
C6 C 0.0000 0.5000 -0.1868(8) 0.028(2) Uani 1 2 d S T P . .
C5 C 0.0390(5) 0.4310(5) -0.1285(7) 0.028(2) Uani 1 1 d . . . . .
H5 H 0.0642 0.3844 -0.1678 0.033 Uiso 1 1 calc R . . . .
O1WA O -0.0841(18) 0.2193(18) 0.061(2) 0.136(12) Uiso 0.57(4) 1 d . . . A 1
O1WB O -0.0743(19) 0.171(2) -0.015(3) 0.119(16) Uiso 0.43(4) 1 d . . . A 2
O100 O 0.2500 0.4303(14) -0.1250 0.079(7) Uiso 0.78(3) 2 d S T P . .
N100 N 0.2500 0.5736(18) -0.1250 0.103(9) Uiso 0.78(3) 2 d DS T P . .
C100 C 0.248(4) 0.480(3) -0.175(5) 0.13(2) Uiso 0.388(16) 1 d D . . . .
H100 H 0.2494 0.4726 -0.2554 0.161 Uiso 0.388(16) 1 d R . . . .
C101 C 0.311(3) 0.651(3) -0.153(4) 0.125(17) Uiso 0.388(16) 1 d D . . . .
H10A H 0.3222 0.6504 -0.2328 0.150 Uiso 0.388(16) 1 d R . . . .
H10B H 0.2846 0.7064 -0.1331 0.150 Uiso 0.388(16) 1 d R . . . .
H10C H 0.3663 0.6449 -0.1140 0.150 Uiso 0.388(16) 1 d R . . . .
C102 C 0.241(3) 0.582(3) 0.002(2) 0.115(14) Uiso 0.388(16) 1 d D . . . .
H10D H 0.2027 0.5358 0.0270 0.139 Uiso 0.388(16) 1 d R . . . .
H10E H 0.2971 0.5767 0.0393 0.139 Uiso 0.388(16) 1 d R . . . .
H10F H 0.2154 0.6382 0.0202 0.139 Uiso 0.388(16) 1 d R . . . .

loop_
_atom_site_aniso_label
_atom_site_aniso_U_11
_atom_site_aniso_U_22
_atom_site_aniso_U_33
_atom_site_aniso_U_23
_atom_site_aniso_U_13
_atom_site_aniso_U_12
Ga1 0.0175(5) 0.0175(5) 0.0068(6) -0.0013(4) 0.0013(4) 0.0008(5)
O1 0.020(3) 0.024(3) 0.017(3) -0.004(3) -0.002(3) 0.004(2)
O2 0.020(5) 0.019(5) 0.015(3) -0.015(3) 0.000 0.000
O3 0.031(3) 0.022(3) 0.006(3) 0.001(2) 0.004(2) -0.008(2)
C2 0.032(7) 0.043(8) 0.010(5) 0.000 0.000 0.006(5)
C3 0.016(4) 0.021(4) 0.018(4) 0.001(3) 0.005(3) 0.004(4)
C4 0.024(4) 0.027(4) 0.018(4) -0.001(4) -0.007(4) 0.007(4)
C6 0.034(8) 0.043(8) 0.006(5) 0.000 0.000 0.013(5)
C5 0.032(5) 0.032(5) 0.020(4) 0.001(4) 0.000(4) 0.014(5)

loop_
_atom_type_symbol
_atom_type_description
_atom_type_scat_dispersion_real
_atom_type_scat_dispersion_imag
_atom_type_scat_source
C C 0.0030 0.0010 'International Tables Vol C Tables 4.2.6.8 and 6.1.1.4'
H H 0.0000 0.0000 'International Tables Vol C Tables 4.2.6.8 and 6.1.1.4'
Ga Ga 0.2780 1.5640 'International Tables Vol C Tables 4.2.6.8 and 6.1.1.4'
N N 0.0060 0.0030 'International Tables Vol C Tables 4.2.6.8 and 6.1.1.4'
O O 0.0110 0.0060 'International Tables Vol C Tables 4.2.6.8 and 6.1.1.4'

loop_
_geom_angle_atom_site_label_1
_geom_angle_atom_site_label_2
_geom_angle_atom_site_label_3
_geom_angle
_geom_angle_site_symmetry_1
_geom_angle_site_symmetry_3
O1 Ga1 O1 178.7(3) . 15_444
O2 Ga1 O1 91.7(2) . .
O2 Ga1 O1 89.1(2) . 15_444
O2 Ga1 O1 91.7(2) 11_544 15_444
O2 Ga1 O1 89.1(2) 11_544 .
O2 Ga1 O2 101.2(3) . 11_544
O2 Ga1 O3 89.79(19) . .
O2 Ga1 O3 168.98(19) 11_544 .
O2 Ga1 O3 168.97(19) . 15_444
O2 Ga1 O3 89.79(19) 11_544 15_444
O3 Ga1 O1 91.4(2) . .
O3 Ga1 O1 87.6(2) 15_444 .
O3 Ga1 O1 91.4(2) 15_444 15_444
O3 Ga1 O1 87.6(2) . 15_444
O3 Ga1 O3 79.2(2) . 15_444
C3 O1 Ga1 132.5(5) . .
Ga1 O2 Ga1 125.3(4) . 12_454
Ga1 O2 H2 117.4 12_454 .
Ga1 O2 H2 117.4 . .
C3 O3 Ga1 129.6(5) 6 .
C4 C2 H2A 119.6 . .
C4 C2 H2A 119.6 10_454 .
C4 C2 C4 120.9(10) . 10_454
O1 C3 C4 117.2(7) . .
O3 C3 O1 126.3(7) 6 .
O3 C3 C4 116.5(7) 6 .
C2 C4 C3 122.4(7) . .
C2 C4 C5 119.0(7) . .
C5 C4 C3 118.5(7) . .
C5 C6 C6 120.1(5) 10_454 7_454
C5 C6 C6 120.1(5) . 7_454
C5 C6 C5 119.9(9) 10_454 .
C4 C5 H5 119.7 . .
C6 C5 C4 120.6(7) . .
C6 C5 H5 119.7 . .
C100 O100 C100 77(5) 5_554 .
C100 N100 C100 46(5) . 5_554
C100 N100 C101 141(3) . 5_554
C100 N100 C101 141(3) 5_554 .
C100 N100 C101 129(3) 5_554 5_554
C100 N100 C101 129(3) . .
C101 N100 C101 80(4) . 5_554
C102 N100 C100 72(3) . 5_554
C102 N100 C100 118(3) 5_554 5_554
C102 N100 C100 72(3) 5_554 .
C102 N100 C100 118(3) . .
C102 N100 C101 70(2) 5_554 .
C102 N100 C101 70(2) . 5_554
C102 N100 C101 102(3) 5_554 5_554
C102 N100 C101 102(3) . .
C102 N100 C102 170(4) . 5_554
O100 C100 N100 119(5) . .
O100 C100 C100 52(3) . 5_554
O100 C100 H100 121.5 . .
O100 C100 C102 170(5) . 5_554
N100 C100 H100 119.9 . .
N100 C100 C102 53.7(17) . 5_554
C100 C100 N100 67(2) 5_554 .
C100 C100 H100 172.5 5_554 .
C100 C100 C102 120(2) 5_554 5_554
C102 C100 H100 66.3 5_554 .
N100 C101 C101 50(2) . 5_554
N100 C101 H10A 108.0 . .
N100 C101 H10B 110.6 . .
N100 C101 H10C 109.8 . .
N100 C101 C102 54.5(15) . 5_554
C101 C101 H10A 119.7 5_554 .
C101 C101 H10B 61.0 5_554 .
C101 C101 H10C 130.3 5_554 .
H10A C101 H10B 109.5 . .
H10A C101 H10C 109.5 . .
H10B C101 H10C 109.5 . .
C102 C101 C101 79(3) 5_554 5_554
C102 C101 H10A 54.0 5_554 .
C102 C101 H10B 119.5 5_554 .
C102 C101 H10C 131.0 5_554 .
N100 C102 C100 54.3(16) . 5_554
N100 C102 C101 55.2(15) . 5_554
N100 C102 H10D 107.3 . .
N100 C102 H10E 111.8 . .
N100 C102 H10F 109.3 . .
C100 C102 H10D 65.3 5_554 .
C100 C102 H10E 94.7 5_554 .
C100 C102 H10F 155.2 5_554 .
C101 C102 C100 102(2) 5_554 5_554
C101 C102 H10D 111.4 5_554 .
C101 C102 H10E 139.1 5_554 .
C101 C102 H10F 55.8 5_554 .
H10D C102 H10E 109.5 . .
H10D C102 H10F 109.5 . .
H10E C102 H10F 109.5 . .

loop_
_geom_bond_atom_site_label_1
_geom_bond_atom_site_label_2
_geom_bond_distance
_geom_bond_site_symmetry_2
Ga1 O1 2.004(5) 15_444
Ga1 O1 2.004(5) .
Ga1 O2 1.929(4) .
Ga1 O2 1.929(4) 11_544
Ga1 O3 1.998(4) 15_444
Ga1 O3 1.998(4) .
O1 C3 1.269(9) .
O2 Ga1 1.929(4) 12_454
O2 H2 0.8421 .
O3 C3 1.269(8) 6
C2 H2A 0.9300 .
C2 C4 1.398(8) 10_454
C2 C4 1.398(8) .
C3 O3 1.269(8) 6
C3 C4 1.501(10) .
C4 C5 1.413(12) .
C6 C6 1.506(18) 7_454
C6 C5 1.389(9) .
C6 C5 1.389(9) 10_454
C5 H5 0.9300 .
O1WA O1WA 1.78(6) 6
O100 C100 0.97(5) 5_554
O100 C100 0.97(5) .
N100 C100 1.54(3) .
N100 C100 1.54(3) 5_554
N100 C101 1.54(2) .
N100 C101 1.54(2) 5_554
N100 C102 1.53(2) 5_554
N100 C102 1.53(2) .
C100 C100 1.20(11) 5_554
C100 H100 0.9599 .
C100 C102 1.80(6) 5_554
C101 C101 1.98(9) 5_554
C101 H10A 0.9598 .
C101 H10B 0.9601 .
C101 H10C 0.9599 .
C101 C102 1.77(6) 5_554
C102 C100 1.80(6) 5_554
C102 C101 1.77(6) 5_554
C102 H10D 0.9601 .
C102 H10E 0.9599 .
C102 H10F 0.9599 .

loop_
_geom_torsion_atom_site_label_1
_geom_torsion_atom_site_label_2
_geom_torsion_atom_site_label_3
_geom_torsion_atom_site_label_4
_geom_torsion
_geom_torsion_site_symmetry_1
_geom_torsion_site_symmetry_4
Ga1 O1 C3 O3 -28.4(11) . 6
Ga1 O1 C3 C4 149.8(5) . .
O1 C3 C4 C2 156.0(6) . .
O1 C3 C4 C5 -28.5(11) . .
O3 C3 C4 C2 -25.6(11) 6 .
O3 C3 C4 C5 150.0(7) 6 .
C2 C4 C5 C6 2.2(11) . .
C3 C4 C5 C6 -173.6(6) . .
C4 C2 C4 C3 174.5(8) 10_454 .
C4 C2 C4 C5 -1.1(5) 10_454 .
C6 C6 C5 C4 178.9(6) 7_454 .
C5 C6 C5 C4 -1.1(6) 10_454 .
C100 O100 C100 N100 0.000(3) 5_554 .
C100 O100 C100 C102 38(26) 5_554 5_554
C100 N100 C100 O100 0.000(4) 5_554 .
C100 N100 C100 C102 -172(7) 5_554 5_554
C100 N100 C101 C101 -143(4) 5_554 5_554
C100 N100 C101 C101 151(3) . 5_554
C100 N100 C101 C102 45(4) . 5_554
C100 N100 C101 C102 110(5) 5_554 5_554
C100 N100 C102 C100 6(6) . 5_554
C100 N100 C102 C101 -139(4) . 5_554
C100 N100 C102 C101 -145(3) 5_554 5_554
C101 N100 C100 O100 128(5) . .
C101 N100 C100 O100 -101(6) 5_554 .
C101 N100 C100 C100 128(5) . 5_554
C101 N100 C100 C100 -101(6) 5_554 5_554
C101 N100 C100 C102 87(4) 5_554 5_554
C101 N100 C100 C102 -44(4) . 5_554
C101 N100 C101 C102 -107(3) 5_554 5_554
C101 N100 C102 C100 145(3) 5_554 5_554
C101 N100 C102 C100 -140(3) . 5_554
C101 N100 C102 C101 75(4) . 5_554
C102 N100 C100 O100 -8(7) . .
C102 N100 C100 O100 172(7) 5_554 .
C102 N100 C100 C100 172(7) 5_554 5_554
C102 N100 C100 C100 -8(7) . 5_554
C102 N100 C100 C102 179.4(6) . 5_554
C102 N100 C101 C101 -67(3) . 5_554
C102 N100 C101 C101 107(3) 5_554 5_554
C102 N100 C101 C102 -174(3) . 5_554

loop_
_twin_individual_id
_twin_individual_mass_fraction_refined
1 0.52(6)
2 0.48(6)
